data_4026179
loop_
_publ_author_name
'Junjun Tian'
'Rong Zhou'
'Haiyun Sun'
'Haibin Song'
'Zhengjie He'

_publ_section_title
;
 Phosphine-Catalyzed [4 + 1] Annulation between \a,\b-Unsaturated Imines
 and Allylic Carbonates: Synthesis of 2-Pyrrolines
;
_journal_name_full 'Journal of Organic Chemistry'
_journal_page_first 2374
_journal_page_last 2378
_journal_paper_doi 10.1021/jo200164v
_journal_volume 76
_journal_year 2011
_chemical_formula_sum 'C28 H27 N O4 S'
_chemical_formula_weight 473.57
_chemical_name_systematic
; 
 ? 
;
_space_group_IT_number 14
_symmetry_cell_setting monoclinic
_symmetry_space_group_name_Hall '-P 2yn'
_symmetry_space_group_name_H-M 'P 1 21/n 1'
_atom_sites_solution_hydrogens geom
_atom_sites_solution_primary direct
_atom_sites_solution_secondary difmap
_audit_creation_method SHELXL-97
_cell_angle_alpha 90.00
_cell_angle_beta 98.40(3)
_cell_angle_gamma 90.00
_cell_formula_units_Z 4
_cell_length_a 7.7073(15)
_cell_length_b 12.316(3)
_cell_length_c 25.270(5)
_cell_measurement_reflns_used 5395
_cell_measurement_temperature 113(2)
_cell_measurement_theta_max 27.894
_cell_measurement_theta_min 1.843
_cell_volume 2373.0(9)
_computing_cell_refinement crystalclear
_computing_data_collection 'crystalclear(Rigaku/MSC Inc., 2005)'
_computing_data_reduction crystalclear
_computing_molecular_graphics 'Bruker SHELXTL'
_computing_publication_material 'Bruker SHELXTL'
_computing_structure_refinement 'SHELXL-97 (Sheldrick, 1997)'
_computing_structure_solution 'SHELXS-97 (Sheldrick, 1990)'
_diffrn_ambient_temperature 113(2)
_diffrn_detector_area_resol_mean 7.31
_diffrn_measured_fraction_theta_full 0.998
_diffrn_measured_fraction_theta_max 0.998
_diffrn_measurement_device_type 'rigaku saturn CCD area detector'
_diffrn_measurement_method '\w and \f scans'
_diffrn_radiation_monochromator confocal
_diffrn_radiation_source 'rotating anode'
_diffrn_radiation_type MoK\a
_diffrn_radiation_wavelength 0.71073
_diffrn_reflns_av_R_equivalents 0.0712
_diffrn_reflns_av_sigmaI/netI 0.0836
_diffrn_reflns_limit_h_max 9
_diffrn_reflns_limit_h_min -8
_diffrn_reflns_limit_k_max 14
_diffrn_reflns_limit_k_min -14
_diffrn_reflns_limit_l_max 19
_diffrn_reflns_limit_l_min -30
_diffrn_reflns_number 15619
_diffrn_reflns_theta_full 25.02
_diffrn_reflns_theta_max 25.02
_diffrn_reflns_theta_min 1.84
_diffrn_standards_decay_% 0
_diffrn_standards_interval_count 0
_diffrn_standards_interval_time 0
_diffrn_standards_number 0
_exptl_absorpt_coefficient_mu 0.172
_exptl_absorpt_correction_T_max 0.9697
_exptl_absorpt_correction_T_min 0.9566
_exptl_absorpt_correction_type multi-scan
_exptl_absorpt_process_details crystalclear
_exptl_crystal_density_diffrn 1.326
_exptl_crystal_F_000 1000
_exptl_crystal_size_max 0.26
_exptl_crystal_size_mid 0.22
_exptl_crystal_size_min 0.18
_refine_diff_density_max 0.418
_refine_diff_density_min -0.605
_refine_diff_density_rms 0.080
_refine_ls_extinction_coef 0.055(4)
_refine_ls_extinction_expression Fc^*^=kFc[1+0.001xFc^2^\l^3^/sin(2\q)]^-1/4^
_refine_ls_extinction_method SHELXL
_refine_ls_goodness_of_fit_ref 0.975
_refine_ls_hydrogen_treatment constr
_refine_ls_matrix_type full
_refine_ls_number_parameters 328
_refine_ls_number_reflns 4181
_refine_ls_number_restraints 64
_refine_ls_restrained_S_all 0.985
_refine_ls_R_factor_all 0.0941
_refine_ls_R_factor_gt 0.0635
_refine_ls_shift/su_max 0.001
_refine_ls_shift/su_mean 0.000
_refine_ls_structure_factor_coef Fsqd
_refine_ls_weighting_details 'calc w=1/[\s^2^(Fo^2^)+(0.0985P)^2^+0.0000P] where P=(Fo^2^+2Fc^2^)/3'
_refine_ls_weighting_scheme calc
_refine_ls_wR_factor_gt 0.1581
_refine_ls_wR_factor_ref 0.1798
_reflns_number_gt 2211
_reflns_number_total 4181
_reflns_threshold_expression >2sigma(I)
_cod_data_source_file jo200164v_si_002.cif
_cod_data_source_block shelxl
_cod_original_cell_volume 2373.0(8)
_cod_database_code 4026179

loop_
_symmetry_equiv_pos_as_xyz
'x, y, z'
'-x+1/2, y+1/2, -z+1/2'
'-x, -y, -z'
'x-1/2, -y-1/2, z-1/2'

loop_
_atom_site_label
_atom_site_type_symbol
_atom_site_fract_x
_atom_site_fract_y
_atom_site_fract_z
_atom_site_U_iso_or_equiv
_atom_site_adp_type
_atom_site_occupancy
_atom_site_symmetry_multiplicity
_atom_site_calc_flag
_atom_site_refinement_flags
_atom_site_disorder_assembly
_atom_site_disorder_group
S1 S 0.08154(10) 0.91085(9) 0.11675(3) 0.0551(4) Uani 1 1 d . . .
O1 O -0.0544(3) 0.8332(2) 0.09945(8) 0.0638(7) Uani 1 1 d . . .
O2 O 0.0410(3) 1.0244(2) 0.11516(8) 0.0638(7) Uani 1 1 d . . .
O3 O 0.3089(4) 0.5635(2) 0.03290(10) 0.1044(12) Uani 1 1 d . . .
O4 O 0.2007(3) 0.6034(2) -0.05137(9) 0.0757(9) Uani 1 1 d D . .
N1 N 0.2342(3) 0.8910(2) 0.07781(9) 0.0495(8) Uani 1 1 d . . .
C1 C 0.1789(4) 0.8768(3) 0.18165(11) 0.0467(9) Uani 1 1 d . . .
C2 C 0.3011(5) 0.9461(3) 0.20904(12) 0.0571(9) Uani 1 1 d . . .
H2 H 0.3263 1.0137 0.1937 0.069 Uiso 1 1 calc R . .
C3 C 0.3861(5) 0.9169(3) 0.25871(12) 0.0638(11) Uani 1 1 d . . .
H3 H 0.4702 0.9650 0.2773 0.077 Uiso 1 1 calc R . .
C4 C 0.3522(4) 0.8192(3) 0.28225(12) 0.0554(10) Uani 1 1 d . . .
C5 C 0.2271(4) 0.7519(3) 0.25445(12) 0.0559(9) Uani 1 1 d . . .
H5 H 0.1994 0.6854 0.2703 0.067 Uiso 1 1 calc R . .
C6 C 0.1416(4) 0.7787(3) 0.20441(12) 0.0562(10) Uani 1 1 d . . .
H6 H 0.0581 0.7304 0.1857 0.067 Uiso 1 1 calc R . .
C7 C 0.4478(5) 0.7849(3) 0.33590(12) 0.0788(13) Uani 1 1 d . . .
H7A H 0.5692 0.8108 0.3398 0.118 Uiso 1 1 calc R . .
H7B H 0.4470 0.7055 0.3385 0.118 Uiso 1 1 calc R . .
H7C H 0.3894 0.8160 0.3643 0.118 Uiso 1 1 calc R . .
C8 C 0.2842(4) 0.7753(3) 0.07012(11) 0.0522(10) Uani 1 1 d . A .
H8 H 0.2190 0.7266 0.0920 0.063 Uiso 1 1 calc R . .
C9 C 0.4854(4) 0.7698(3) 0.09113(11) 0.0541(10) Uani 1 1 d . . .
H9 H 0.5447 0.7323 0.0636 0.065 Uiso 1 1 calc R . .
C10 C 0.5339(4) 0.8881(3) 0.09160(11) 0.0554(10) Uani 1 1 d . . .
H10 H 0.6515 0.9134 0.0956 0.066 Uiso 1 1 calc R . .
C11 C 0.3946(4) 0.9537(3) 0.08576(10) 0.0510(9) Uani 1 1 d . . .
C12 C 0.3903(4) 1.0733(3) 0.08136(11) 0.0533(10) Uani 1 1 d . . .
C13 C 0.2776(4) 1.1254(3) 0.04135(12) 0.0577(10) Uani 1 1 d . . .
H13 H 0.1980 1.0839 0.0171 0.069 Uiso 1 1 calc R . .
C14 C 0.2804(5) 1.2371(4) 0.03653(13) 0.0647(11) Uani 1 1 d . . .
H14 H 0.2041 1.2718 0.0087 0.078 Uiso 1 1 calc R . .
C15 C 0.3931(5) 1.2987(3) 0.07189(14) 0.0656(11) Uani 1 1 d . . .
H15 H 0.3942 1.3755 0.0687 0.079 Uiso 1 1 calc R . .
C16 C 0.5051(5) 1.2474(4) 0.11225(14) 0.0698(11) Uani 1 1 d . . .
H16 H 0.5828 1.2893 0.1368 0.084 Uiso 1 1 calc R . .
C17 C 0.5039(4) 1.1358(4) 0.11683(13) 0.0633(11) Uani 1 1 d . . .
H17 H 0.5814 1.1013 0.1445 0.076 Uiso 1 1 calc R . .
C18 C 0.5360(4) 0.7112(3) 0.14469(12) 0.0525(10) Uani 1 1 d . . .
C19 C 0.6573(4) 0.7553(3) 0.18464(12) 0.0632(10) Uani 1 1 d . . .
H19 H 0.7052 0.8251 0.1800 0.076 Uiso 1 1 calc R . .
C20 C 0.7096(5) 0.6974(4) 0.23165(14) 0.0783(13) Uani 1 1 d . . .
H20 H 0.7942 0.7278 0.2587 0.094 Uiso 1 1 calc R . .
C21 C 0.6402(5) 0.5965(4) 0.23951(14) 0.0741(12) Uani 1 1 d . . .
H21 H 0.6764 0.5579 0.2718 0.089 Uiso 1 1 calc R . .
C22 C 0.5183(4) 0.5522(3) 0.20034(14) 0.0656(11) Uani 1 1 d . . .
H22 H 0.4691 0.4829 0.2053 0.079 Uiso 1 1 calc R . .
C23 C 0.4677(4) 0.6100(3) 0.15319(13) 0.0603(10) Uani 1 1 d . . .
H23 H 0.3839 0.5790 0.1261 0.072 Uiso 1 1 calc R . .
C24 C 0.2386(4) 0.7466(3) 0.01135(12) 0.0548(10) Uani 1 1 d . . .
C25 C 0.1868(4) 0.8176(3) -0.02694(12) 0.0650(11) Uani 1 1 d . A .
H25A H 0.1591 0.7939 -0.0630 0.078 Uiso 1 1 calc R . .
H25B H 0.1773 0.8923 -0.0185 0.078 Uiso 1 1 calc R . .
C26 C 0.2549(5) 0.6301(4) -0.00027(14) 0.0699(12) Uani 1 1 d . A .
C27 C 0.1965(14) 0.4817(6) -0.0559(3) 0.067(3) Uani 0.543(8) 1 d PDU A 1
H27A H 0.3169 0.4517 -0.0493 0.080 Uiso 0.543(8) 1 calc PR A 1
H27B H 0.1276 0.4499 -0.0296 0.080 Uiso 0.543(8) 1 calc PR A 1
C28 C 0.1119(9) 0.4567(6) -0.1119(3) 0.068(2) Uani 0.543(8) 1 d PDU A 1
H28A H 0.1068 0.3779 -0.1171 0.102 Uiso 0.543(8) 1 calc PR A 1
H28B H 0.1808 0.4894 -0.1374 0.102 Uiso 0.543(8) 1 calc PR A 1
H28C H -0.0072 0.4866 -0.1177 0.102 Uiso 0.543(8) 1 calc PR A 1
C27' C 0.2381(12) 0.5012(7) -0.0753(4) 0.064(3) Uani 0.457(8) 1 d PDU A 2
H27C H 0.3424 0.4660 -0.0548 0.077 Uiso 0.457(8) 1 calc PR A 2
H27D H 0.2583 0.5113 -0.1128 0.077 Uiso 0.457(8) 1 calc PR A 2
C28' C 0.0729(11) 0.4344(7) -0.0726(4) 0.076(3) Uani 0.457(8) 1 d PDU A 2
H28D H 0.0864 0.3623 -0.0878 0.114 Uiso 0.457(8) 1 calc PR A 2
H28E H -0.0283 0.4711 -0.0930 0.114 Uiso 0.457(8) 1 calc PR A 2
H28F H 0.0544 0.4270 -0.0352 0.114 Uiso 0.457(8) 1 calc PR A 2

loop_
_atom_site_aniso_label
_atom_site_aniso_U_11
_atom_site_aniso_U_22
_atom_site_aniso_U_33
_atom_site_aniso_U_23
_atom_site_aniso_U_13
_atom_site_aniso_U_12
S1 0.0269(5) 0.1160(9) 0.0219(4) -0.0055(4) 0.0017(3) 0.0328(5)
O1 0.0213(12) 0.133(2) 0.0343(12) -0.0160(12) -0.0055(9) 0.0232(12)
O2 0.0480(15) 0.1076(19) 0.0382(13) 0.0016(12) 0.0137(11) 0.0484(14)
O3 0.126(3) 0.123(2) 0.0513(17) -0.0151(15) -0.0277(17) 0.082(2)
O4 0.0560(17) 0.113(2) 0.0488(15) -0.0303(14) -0.0222(12) 0.0417(14)
N1 0.0258(15) 0.101(2) 0.0208(12) -0.0067(13) 0.0020(10) 0.0311(14)
C1 0.0251(17) 0.095(3) 0.0202(15) -0.0058(17) 0.0043(12) 0.0160(17)
C2 0.049(2) 0.100(3) 0.0239(16) -0.0019(17) 0.0097(15) -0.0001(19)
C3 0.046(2) 0.121(3) 0.0231(16) 0.0002(19) 0.0024(14) -0.020(2)
C4 0.0312(19) 0.113(3) 0.0214(16) 0.0052(18) 0.0029(13) -0.0018(19)
C5 0.040(2) 0.095(3) 0.0323(17) 0.0018(17) 0.0028(15) -0.0008(18)
C6 0.032(2) 0.102(3) 0.0315(17) -0.0107(18) -0.0029(14) 0.0074(18)
C7 0.052(2) 0.157(4) 0.0247(18) 0.016(2) -0.0030(16) -0.020(2)
C8 0.0271(18) 0.104(3) 0.0238(16) -0.0047(16) -0.0012(13) 0.0333(17)
C9 0.0268(18) 0.112(3) 0.0232(16) 0.0005(18) 0.0014(13) 0.0351(19)
C10 0.0283(18) 0.116(3) 0.0217(15) 0.0074(18) 0.0023(13) 0.0295(19)
C11 0.0266(18) 0.109(3) 0.0172(14) 0.0039(17) 0.0015(12) 0.0283(18)
C12 0.0318(19) 0.107(3) 0.0216(15) 0.0014(18) 0.0051(13) 0.0293(18)
C13 0.038(2) 0.106(3) 0.0287(17) -0.0010(19) 0.0031(14) 0.033(2)
C14 0.046(2) 0.110(3) 0.038(2) 0.005(2) 0.0068(16) 0.036(2)
C15 0.050(2) 0.100(3) 0.049(2) 0.000(2) 0.0133(18) 0.025(2)
C16 0.043(2) 0.120(4) 0.046(2) -0.005(2) 0.0037(17) 0.016(2)
C17 0.036(2) 0.120(3) 0.0338(19) 0.009(2) 0.0032(15) 0.024(2)
C18 0.0277(18) 0.103(3) 0.0269(17) 0.0056(18) 0.0053(14) 0.0296(19)
C19 0.034(2) 0.119(3) 0.0339(19) 0.0191(19) -0.0027(15) 0.0109(19)
C20 0.041(2) 0.147(4) 0.041(2) 0.022(2) -0.0141(17) 0.003(2)
C21 0.039(2) 0.137(4) 0.043(2) 0.027(2) -0.0035(17) 0.014(2)
C22 0.037(2) 0.110(3) 0.049(2) 0.013(2) 0.0048(17) 0.022(2)
C23 0.035(2) 0.110(3) 0.0343(19) 0.000(2) 0.0006(15) 0.028(2)
C24 0.0318(18) 0.106(3) 0.0248(16) -0.0125(18) -0.0032(13) 0.0353(18)
C25 0.049(2) 0.119(3) 0.0247(17) -0.0144(18) -0.0030(15) 0.035(2)
C26 0.051(2) 0.117(3) 0.037(2) -0.019(2) -0.0108(17) 0.048(2)
C27 0.055(5) 0.098(5) 0.045(5) -0.016(4) 0.000(4) 0.033(4)
C28 0.051(4) 0.100(5) 0.048(4) -0.012(4) -0.010(3) 0.022(3)
C27' 0.053(5) 0.098(5) 0.041(5) -0.012(4) 0.004(4) 0.039(4)
C28' 0.066(5) 0.092(5) 0.066(6) -0.011(5) -0.004(4) 0.023(4)

loop_
_atom_type_symbol
_atom_type_description
_atom_type_scat_dispersion_real
_atom_type_scat_dispersion_imag
_atom_type_scat_source
C C 0.0033 0.0016 'International Tables Vol C Tables 4.2.6.8 and 6.1.1.4'
H H 0.0000 0.0000 'International Tables Vol C Tables 4.2.6.8 and 6.1.1.4'
N N 0.0061 0.0033 'International Tables Vol C Tables 4.2.6.8 and 6.1.1.4'
O O 0.0106 0.0060 'International Tables Vol C Tables 4.2.6.8 and 6.1.1.4'
S S 0.1246 0.1234 'International Tables Vol C Tables 4.2.6.8 and 6.1.1.4'

loop_
_geom_angle_atom_site_label_1
_geom_angle_atom_site_label_2
_geom_angle_atom_site_label_3
_geom_angle
O2 S1 O1 119.66(14)
O2 S1 N1 107.33(14)
O1 S1 N1 105.67(14)
O2 S1 C1 108.76(15)
O1 S1 C1 108.58(17)
N1 S1 C1 106.03(13)
C26 O4 C27' 124.4(5)
C26 O4 C27 108.6(4)
C27' O4 C27 26.1(4)
C11 N1 C8 107.2(2)
C11 N1 S1 120.33(19)
C8 N1 S1 115.8(2)
C2 C1 C6 119.9(3)
C2 C1 S1 119.3(3)
C6 C1 S1 120.7(3)
C3 C2 C1 119.7(3)
C3 C2 H2 120.2
C1 C2 H2 120.2
C2 C3 C4 121.6(3)
C2 C3 H3 119.2
C4 C3 H3 119.2
C5 C4 C3 117.7(3)
C5 C4 C7 120.1(3)
C3 C4 C7 122.2(3)
C6 C5 C4 121.8(3)
C6 C5 H5 119.1
C4 C5 H5 119.1
C5 C6 C1 119.3(3)
C5 C6 H6 120.4
C1 C6 H6 120.4
C4 C7 H7A 109.5
C4 C7 H7B 109.5
H7A C7 H7B 109.5
C4 C7 H7C 109.5
H7A C7 H7C 109.5
H7B C7 H7C 109.5
N1 C8 C24 108.8(2)
N1 C8 C9 104.9(3)
C24 C8 C9 113.5(3)
N1 C8 H8 109.8
C24 C8 H8 109.8
C9 C8 H8 109.8
C10 C9 C18 114.7(3)
C10 C9 C8 101.2(2)
C18 C9 C8 115.5(3)
C10 C9 H9 108.3
C18 C9 H9 108.3
C8 C9 H9 108.3
C11 C10 C9 113.0(3)
C11 C10 H10 123.5
C9 C10 H10 123.5
C10 C11 N1 110.4(3)
C10 C11 C12 128.4(3)
N1 C11 C12 120.8(3)
C17 C12 C13 118.8(4)
C17 C12 C11 119.9(3)
C13 C12 C11 121.3(3)
C14 C13 C12 120.5(4)
C14 C13 H13 119.7
C12 C13 H13 119.7
C15 C14 C13 120.4(3)
C15 C14 H14 119.8
C13 C14 H14 119.8
C14 C15 C16 119.4(4)
C14 C15 H15 120.3
C16 C15 H15 120.3
C17 C16 C15 120.3(4)
C17 C16 H16 119.9
C15 C16 H16 119.9
C16 C17 C12 120.6(3)
C16 C17 H17 119.7
C12 C17 H17 119.7
C19 C18 C23 118.2(3)
C19 C18 C9 121.2(4)
C23 C18 C9 120.6(3)
C18 C19 C20 120.1(4)
C18 C19 H19 119.9
C20 C19 H19 119.9
C21 C20 C19 121.0(4)
C21 C20 H20 119.5
C19 C20 H20 119.5
C22 C21 C20 119.5(3)
C22 C21 H21 120.2
C20 C21 H21 120.2
C21 C22 C23 119.3(4)
C21 C22 H22 120.4
C23 C22 H22 120.4
C18 C23 C22 121.9(3)
C18 C23 H23 119.1
C22 C23 H23 119.1
C25 C24 C26 121.6(3)
C25 C24 C8 124.4(3)
C26 C24 C8 114.0(3)
C24 C25 H25A 120.0
C24 C25 H25B 120.0
H25A C25 H25B 120.0
O3 C26 O4 122.1(4)
O3 C26 C24 123.8(3)
O4 C26 C24 114.1(3)
C28 C27 O4 106.1(6)
C28 C27 H27A 110.5
O4 C27 H27A 110.5
C28 C27 H27B 110.5
O4 C27 H27B 110.5
H27A C27 H27B 108.7
C27 C28 H28A 109.5
C27 C28 H28B 109.5
H28A C28 H28B 109.5
C27 C28 H28C 109.5
H28A C28 H28C 109.5
H28B C28 H28C 109.5
O4 C27' C28' 103.4(6)
O4 C27' H27C 111.1
C28' C27' H27C 111.1
O4 C27' H27D 111.1
C28' C27' H27D 111.1
H27C C27' H27D 109.0
C27' C28' H28D 109.5
C27' C28' H28E 109.5
H28D C28' H28E 109.5
C27' C28' H28F 109.5
H28D C28' H28F 109.5
H28E C28' H28F 109.5

loop_
_geom_bond_atom_site_label_1
_geom_bond_atom_site_label_2
_geom_bond_distance
S1 O2 1.432(2)
S1 O1 1.439(2)
S1 N1 1.658(2)
S1 C1 1.752(3)
O3 C26 1.203(4)
O4 C26 1.339(4)
O4 C27' 1.444(7)
O4 C27 1.504(7)
N1 C11 1.446(4)
N1 C8 1.496(4)
C1 C2 1.380(5)
C1 C6 1.387(5)
C2 C3 1.376(4)
C2 H2 0.9500
C3 C4 1.384(5)
C3 H3 0.9500
C4 C5 1.383(5)
C4 C7 1.506(4)
C5 C6 1.378(4)
C5 H5 0.9500
C6 H6 0.9500
C7 H7A 0.9800
C7 H7B 0.9800
C7 H7C 0.9800
C8 C24 1.517(4)
C8 C9 1.566(4)
C8 H8 1.0000
C9 C10 1.503(5)
C9 C18 1.533(4)
C9 H9 1.0000
C10 C11 1.335(4)
C10 H10 0.9500
C11 C12 1.477(5)
C12 C17 1.390(5)
C12 C13 1.390(4)
C13 C14 1.382(5)
C13 H13 0.9500
C14 C15 1.379(5)
C14 H14 0.9500
C15 C16 1.388(5)
C15 H15 0.9500
C16 C17 1.380(5)
C16 H16 0.9500
C17 H17 0.9500
C18 C19 1.383(5)
C18 C23 1.382(5)
C19 C20 1.394(5)
C19 H19 0.9500
C20 C21 1.378(5)
C20 H20 0.9500
C21 C22 1.374(5)
C21 H21 0.9500
C22 C23 1.394(5)
C22 H22 0.9500
C23 H23 0.9500
C24 C25 1.321(4)
C24 C26 1.474(5)
C25 H25A 0.9500
C25 H25B 0.9500
C27 C28 1.500(7)
C27 H27A 0.9900
C27 H27B 0.9900
C28 H28A 0.9800
C28 H28B 0.9800
C28 H28C 0.9800
C27' C28' 1.526(9)
C27' H27C 0.9900
C27' H27D 0.9900
C28' H28D 0.9800
C28' H28E 0.9800
C28' H28F 0.9800

loop_
_geom_torsion_atom_site_label_1
_geom_torsion_atom_site_label_2
_geom_torsion_atom_site_label_3
_geom_torsion_atom_site_label_4
_geom_torsion
O2 S1 N1 C11 53.6(2)
O1 S1 N1 C11 -177.7(2)
C1 S1 N1 C11 -62.6(3)
O2 S1 N1 C8 -174.86(18)
O1 S1 N1 C8 -46.1(2)
C1 S1 N1 C8 69.0(2)
O2 S1 C1 C2 -41.6(3)
O1 S1 C1 C2 -173.3(2)
N1 S1 C1 C2 73.5(3)
O2 S1 C1 C6 142.0(3)
O1 S1 C1 C6 10.2(3)
N1 S1 C1 C6 -102.9(3)
C6 C1 C2 C3 0.5(5)
S1 C1 C2 C3 -176.0(2)
C1 C2 C3 C4 -0.1(5)
C2 C3 C4 C5 -0.9(5)
C2 C3 C4 C7 178.3(3)
C3 C4 C5 C6 1.7(5)
C7 C4 C5 C6 -177.5(3)
C4 C5 C6 C1 -1.4(5)
C2 C1 C6 C5 0.3(5)
S1 C1 C6 C5 176.7(2)
C11 N1 C8 C24 -105.1(3)
S1 N1 C8 C24 117.4(2)
C11 N1 C8 C9 16.6(3)
S1 N1 C8 C9 -120.9(2)
N1 C8 C9 C10 -17.2(3)
C24 C8 C9 C10 101.4(3)
N1 C8 C9 C18 107.3(3)
C24 C8 C9 C18 -134.1(3)
C18 C9 C10 C11 -112.2(3)
C8 C9 C10 C11 12.9(3)
C9 C10 C11 N1 -3.0(3)
C9 C10 C11 C12 -176.3(3)
C8 N1 C11 C10 -9.1(3)
S1 N1 C11 C10 126.1(2)
C8 N1 C11 C12 164.8(2)
S1 N1 C11 C12 -60.0(3)
C10 C11 C12 C17 -46.7(4)
N1 C11 C12 C17 140.5(3)
C10 C11 C12 C13 131.6(3)
N1 C11 C12 C13 -41.2(4)
C17 C12 C13 C14 0.9(5)
C11 C12 C13 C14 -177.4(3)
C12 C13 C14 C15 -1.0(5)
C13 C14 C15 C16 0.5(5)
C14 C15 C16 C17 0.2(5)
C15 C16 C17 C12 -0.3(5)
C13 C12 C17 C16 -0.2(5)
C11 C12 C17 C16 178.1(3)
C10 C9 C18 C19 -17.0(4)
C8 C9 C18 C19 -134.2(3)
C10 C9 C18 C23 166.3(3)
C8 C9 C18 C23 49.1(4)
C23 C18 C19 C20 0.8(5)
C9 C18 C19 C20 -175.9(3)
C18 C19 C20 C21 -0.9(6)
C19 C20 C21 C22 0.3(6)
C20 C21 C22 C23 0.3(6)
C19 C18 C23 C22 -0.3(5)
C9 C18 C23 C22 176.5(3)
C21 C22 C23 C18 -0.3(5)
N1 C8 C24 C25 8.7(5)
C9 C8 C24 C25 -107.7(4)
N1 C8 C24 C26 -170.7(3)
C9 C8 C24 C26 72.9(4)
C27' O4 C26 O3 -15.5(7)
C27 O4 C26 O3 7.8(6)
C27' O4 C26 C24 165.7(5)
C27 O4 C26 C24 -170.9(5)
C25 C24 C26 O3 176.6(4)
C8 C24 C26 O3 -4.0(5)
C25 C24 C26 O4 -4.7(5)
C8 C24 C26 O4 174.7(3)
C26 O4 C27 C28 172.4(6)
C27' O4 C27 C28 -55.8(12)
C26 O4 C27' C28' 97.4(8)
C27 O4 C27' C28' 38.6(11)
